data_1551957
loop_
_publ_author_name
'Zhao, Dongbing'
'Zhang, Yun'
'Chen, Gong'

_publ_section_title
;
 Three-Component Vicinal-Diarylation of Alkenes via Directed
 Transmetalation of Arylboronic Acids
;
_journal_name_full 'Chemical Science'
_journal_paper_doi 10.1039/C9SC02182E
_journal_year 2019
_chemical_formula_sum 'C30 H29 N O2'
_chemical_formula_weight 435.54
_space_group_crystal_system orthorhombic
_space_group_IT_number 43
_space_group_name_Hall 'F 2 -2d'
_space_group_name_H-M_alt 'F d d 2'
_symmetry_space_group_name_Hall 'F 2 -2d'
_symmetry_space_group_name_H-M 'F d d 2'
_atom_sites_solution_hydrogens mixed
_audit_creation_method SHELXL-2014/8
_audit_update_record
;
2018-06-30 deposited with the CCDC.    2019-07-03 downloaded from the CCDC.
;
_cell_angle_alpha 90
_cell_angle_beta 90
_cell_angle_gamma 90
_cell_formula_units_Z 16
_cell_length_a 20.542(4)
_cell_length_b 74.483(15)
_cell_length_c 5.9207(12)
_cell_measurement_reflns_used 5358
_cell_measurement_temperature 113(2)
_cell_measurement_theta_max 27.8306
_cell_measurement_theta_min 1.9829
_cell_volume 9059(3)
_computing_cell_refinement crystalclear
_computing_data_collection crystalclear
_computing_data_reduction crystalclear
_computing_molecular_graphics 'Bruker SHELXTL'
_computing_publication_material 'Bruker SHELXTL'
_computing_structure_refinement 'SHELXL-97 (Sheldrick, 1997)'
_computing_structure_solution 'SHELXS-97 (Sheldrick, 1990)'
_diffrn_ambient_temperature 113(2)
_diffrn_measured_fraction_theta_full 0.997
_diffrn_measured_fraction_theta_max 0.997
_diffrn_measurement_device_type 'rigaku saturn'
_diffrn_radiation_type MoK\a
_diffrn_radiation_wavelength 0.71073
_diffrn_reflns_av_R_equivalents 0.0516
_diffrn_reflns_av_unetI/netI 0.0523
_diffrn_reflns_Laue_measured_fraction_full 0.997
_diffrn_reflns_Laue_measured_fraction_max 0.997
_diffrn_reflns_limit_h_max 26
_diffrn_reflns_limit_h_min -26
_diffrn_reflns_limit_k_max 97
_diffrn_reflns_limit_k_min -96
_diffrn_reflns_limit_l_max 7
_diffrn_reflns_limit_l_min -7
_diffrn_reflns_number 19378
_diffrn_reflns_point_group_measured_fraction_full 0.998
_diffrn_reflns_point_group_measured_fraction_max 0.998
_diffrn_reflns_theta_full 25.242
_diffrn_reflns_theta_max 27.861
_diffrn_reflns_theta_min 1.094
_diffrn_standards_decay_% 0
_diffrn_standards_interval_count 0
_diffrn_standards_interval_time 0
_diffrn_standards_number 0
_exptl_absorpt_coefficient_mu 0.079
_exptl_absorpt_correction_T_max 1.0000
_exptl_absorpt_correction_T_min 0.7278
_exptl_absorpt_correction_type multi-scan
_exptl_absorpt_process_details crystalclear
_exptl_crystal_density_diffrn 1.277
_exptl_crystal_F_000 3712
_exptl_crystal_size_max 0.200
_exptl_crystal_size_mid 0.180
_exptl_crystal_size_min 0.120
_refine_diff_density_max 0.358
_refine_diff_density_min -0.421
_refine_diff_density_rms 0.047
_refine_ls_abs_structure_details
;
 Refined as an inversion twin.
;
_refine_ls_abs_structure_Flack -1(2)
_refine_ls_extinction_coef 0.0032(3)
_refine_ls_extinction_expression Fc^*^=kFc[1+0.001xFc^2^\l^3^/sin(2\q)]^-1/4^
_refine_ls_extinction_method 'SHELXL-2014/8 (Sheldrick 2014'
_refine_ls_goodness_of_fit_ref 1.047
_refine_ls_hydrogen_treatment mixed
_refine_ls_matrix_type full
_refine_ls_number_parameters 305
_refine_ls_number_reflns 5360
_refine_ls_number_restraints 2
_refine_ls_restrained_S_all 1.047
_refine_ls_R_factor_all 0.0580
_refine_ls_R_factor_gt 0.0487
_refine_ls_shift/su_max 0.001
_refine_ls_shift/su_mean 0.000
_refine_ls_structure_factor_coef Fsqd
_refine_ls_weighting_details 'w=1/[\s^2^(Fo^2^)+(0.0764P)^2^] where P=(Fo^2^+2Fc^2^)/3'
_refine_ls_weighting_scheme calc
_refine_ls_wR_factor_gt 0.1187
_refine_ls_wR_factor_ref 0.1307
_reflns_Friedel_coverage 0.826
_reflns_Friedel_fraction_full 0.999
_reflns_Friedel_fraction_max 0.998
_reflns_number_gt 4478
_reflns_number_total 5360
_reflns_threshold_expression 'I > 2\s(I)'
_cod_data_source_file c9sc02182e2.cif
_cod_data_source_block R20180509D1
_cod_depositor_comments
;
The following automatic conversions were performed:

'_exptl_absorpt_correction_type' value 'Multi-scan' changed to
'multi-scan' according to
/home/data/users/saulius/crontab/automatic-downloads/rss-feeds/RSC/lib/dictionaries/cif_core.dic
dictionary named 'cif_core.dic' version 2.4.2 from 2011-04-26.

Automatic conversion script
Id: cif_fix_values 4973 2017-02-22 13:04:09Z antanas 
;
_cod_database_code 1551957
_shelx_shelxl_version_number 2014/8
_shelx_space_group_comment
;
The symmetry employed for this shelxl refinement is uniquely defined
by the following loop, which should always be used as a source of
symmetry information in preference to the above space-group names.
They are only intended as comments.
;
_shelx_estimated_absorpt_t_min 0.984
_shelx_estimated_absorpt_t_max 0.991

loop_
_space_group_symop_operation_xyz
'x, y, z'
'-x, -y, z'
'x+1/4, -y+1/4, z+1/4'
'-x+1/4, y+1/4, z+1/4'
'x, y+1/2, z+1/2'
'-x, -y+1/2, z+1/2'
'x+1/4, -y+3/4, z+3/4'
'-x+1/4, y+3/4, z+3/4'
'x+1/2, y, z+1/2'
'-x+1/2, -y, z+1/2'
'x+3/4, -y+1/4, z+3/4'
'-x+3/4, y+1/4, z+3/4'
'x+1/2, y+1/2, z'
'-x+1/2, -y+1/2, z'
'x+3/4, -y+3/4, z+1/4'
'-x+3/4, y+3/4, z+1/4'

loop_
_atom_site_label
_atom_site_type_symbol
_atom_site_fract_x
_atom_site_fract_y
_atom_site_fract_z
_atom_site_U_iso_or_equiv
_atom_site_adp_type
_atom_site_occupancy
_atom_site_site_symmetry_order
_atom_site_calc_flag
_atom_site_refinement_flags_posn
_atom_site_refinement_flags_adp
O1 O 0.44262(12) 0.07176(3) 0.2854(4) 0.0536(6) Uani 1 1 d . .
O2 O 0.18633(9) 0.07120(3) 0.8807(4) 0.0459(5) Uani 1 1 d . .
N1 N 0.48813(11) 0.08577(3) 0.5862(4) 0.0358(5) Uani 1 1 d D .
C1 C 0.46925(14) 0.07092(4) 0.4694(5) 0.0363(7) Uani 1 1 d . .
C2 C 0.48538(13) 0.05294(3) 0.5781(5) 0.0338(6) Uani 1 1 d . .
H2 H 0.5182 0.0473 0.4754 0.041 Uiso 1 1 calc R U
C3 C 0.51901(13) 0.05391(3) 0.8094(5) 0.0361(6) Uani 1 1 d . .
H3A H 0.5614 0.0601 0.7925 0.043 Uiso 1 1 calc R U
H3B H 0.4919 0.0611 0.9135 0.043 Uiso 1 1 calc R U
C4 C 0.53021(13) 0.03530(4) 0.9130(6) 0.0395(7) Uani 1 1 d . .
H4A H 0.5644 0.0289 0.8265 0.047 Uiso 1 1 calc R U
H4B H 0.5456 0.0367 1.0705 0.047 Uiso 1 1 calc R U
C5 C 0.46781(14) 0.02415(3) 0.9111(5) 0.0362(6) Uani 1 1 d . .
H5A H 0.4764 0.0122 0.9780 0.043 Uiso 1 1 calc R U
H5B H 0.4341 0.0302 1.0035 0.043 Uiso 1 1 calc R U
C6 C 0.44328(12) 0.02193(3) 0.6695(5) 0.0329(6) Uani 1 1 d . .
H6 H 0.4814 0.0176 0.5801 0.039 Uiso 1 1 calc R U
C7 C 0.42458(12) 0.04040(3) 0.5661(5) 0.0298(6) Uani 1 1 d . .
H7 H 0.4169 0.0381 0.4017 0.036 Uiso 1 1 calc R U
C8 C 0.36128(12) 0.04848(3) 0.6558(4) 0.0276(5) Uani 1 1 d . .
C9 C 0.30549(12) 0.04731(3) 0.5234(4) 0.0307(6) Uani 1 1 d . .
H9 H 0.3081 0.0413 0.3820 0.037 Uiso 1 1 calc R U
C10 C 0.24573(13) 0.05457(3) 0.5900(5) 0.0350(6) Uani 1 1 d . .
H10 H 0.2086 0.0536 0.4950 0.042 Uiso 1 1 calc R U
C11 C 0.24147(12) 0.06321(3) 0.7974(5) 0.0330(6) Uani 1 1 d . .
C12 C 0.29623(13) 0.06438(3) 0.9339(5) 0.0325(6) Uani 1 1 d . .
H12 H 0.2934 0.0702 1.0763 0.039 Uiso 1 1 calc R U
C13 C 0.35525(13) 0.05708(3) 0.8643(5) 0.0310(6) Uani 1 1 d . .
H13 H 0.3921 0.0580 0.9603 0.037 Uiso 1 1 calc R U
C14 C 0.13279(13) 0.07331(5) 0.7300(7) 0.0521(9) Uani 1 1 d . .
H14A H 0.1478 0.0790 0.5904 0.078 Uiso 1 1 calc R U
H14B H 0.0994 0.0808 0.8011 0.078 Uiso 1 1 calc R U
H14C H 0.1143 0.0615 0.6947 0.078 Uiso 1 1 calc R U
C15 C 0.39071(12) 0.00768(3) 0.6416(5) 0.0309(6) Uani 1 1 d . .
C16 C 0.38994(13) -0.00286(3) 0.4462(5) 0.0343(6) Uani 1 1 d . .
H16 H 0.4204 -0.0005 0.3293 0.041 Uiso 1 1 calc R U
C17 C 0.34557(14) -0.01674(4) 0.4199(5) 0.0379(7) Uani 1 1 d . .
H17 H 0.3459 -0.0238 0.2860 0.045 Uiso 1 1 calc R U
C18 C 0.30071(13) -0.02037(3) 0.5886(5) 0.0363(6) Uani 1 1 d . .
H18 H 0.2706 -0.0300 0.5714 0.044 Uiso 1 1 calc R U
C19 C 0.29994(13) -0.00994(4) 0.7827(6) 0.0379(7) Uani 1 1 d . .
H19 H 0.2690 -0.0123 0.8983 0.045 Uiso 1 1 calc R U
C20 C 0.34446(13) 0.00403(3) 0.8083(5) 0.0370(7) Uani 1 1 d . .
H20 H 0.3433 0.0112 0.9412 0.044 Uiso 1 1 calc R U
C21 C 0.48250(13) 0.10406(4) 0.5262(5) 0.0367(6) Uani 1 1 d . .
C22 C 0.44917(17) 0.11069(5) 0.3454(7) 0.0572(9) Uani 1 1 d . .
H22 H 0.4286 0.1027 0.2424 0.069 Uiso 1 1 calc R U
C23 C 0.4453(2) 0.12943(5) 0.3114(8) 0.0687(11) Uani 1 1 d . .
H23 H 0.4216 0.1339 0.1855 0.082 Uiso 1 1 calc R U
C24 C 0.47447(18) 0.14126(5) 0.4539(7) 0.0587(10) Uani 1 1 d . .
H24 H 0.4707 0.1538 0.4276 0.070 Uiso 1 1 calc R U
C25 C 0.51010(14) 0.13501(4) 0.6393(6) 0.0436(8) Uani 1 1 d . .
C26 C 0.54321(17) 0.14624(4) 0.7917(7) 0.0540(9) Uani 1 1 d . .
H26 H 0.5426 0.1589 0.7715 0.065 Uiso 1 1 calc R U
C27 C 0.57609(19) 0.13888(4) 0.9683(7) 0.0632(11) Uani 1 1 d . .
H27 H 0.5983 0.1463 1.0733 0.076 Uiso 1 1 calc R U
C28 C 0.57691(19) 0.12022(5) 0.9937(7) 0.0620(10) Uani 1 1 d . .
H28 H 0.6000 0.1153 1.1182 0.074 Uiso 1 1 calc R U
C29 C 0.54732(12) 0.10901(3) 0.8542(5) 0.0312(6) Uani 1 1 d . .
H29 H 0.5492 0.0964 0.8769 0.037 Uiso 1 1 calc R U
C30 C 0.51421(13) 0.11613(4) 0.6782(5) 0.0364(6) Uani 1 1 d . .
H1 H 0.5060(14) 0.0848(4) 0.724(3) 0.043(9) Uiso 1 1 d D .

loop_
_atom_site_aniso_label
_atom_site_aniso_U_11
_atom_site_aniso_U_22
_atom_site_aniso_U_33
_atom_site_aniso_U_23
_atom_site_aniso_U_13
_atom_site_aniso_U_12
O1 0.0766(16) 0.0516(12) 0.0326(12) 0.0010(10) -0.0138(12) -0.0202(11)
O2 0.0337(10) 0.0486(11) 0.0553(14) -0.0128(11) -0.0006(10) 0.0055(8)
N1 0.0426(13) 0.0318(11) 0.0331(14) 0.0001(10) -0.0036(11) -0.0071(9)
C1 0.0395(14) 0.0419(15) 0.0273(15) -0.0037(11) 0.0032(13) -0.0133(12)
C2 0.0346(13) 0.0335(13) 0.0331(16) -0.0084(12) 0.0049(12) -0.0072(10)
C3 0.0325(13) 0.0365(14) 0.0393(16) -0.0067(13) -0.0012(12) -0.0037(10)
C4 0.0374(14) 0.0340(13) 0.0472(17) -0.0095(13) -0.0105(14) 0.0045(11)
C5 0.0399(14) 0.0279(13) 0.0409(16) -0.0012(12) -0.0031(13) 0.0046(11)
C6 0.0304(12) 0.0283(12) 0.0400(16) -0.0079(11) 0.0040(12) 0.0002(10)
C7 0.0351(13) 0.0283(12) 0.0261(13) -0.0054(10) 0.0017(12) -0.0047(10)
C8 0.0342(12) 0.0223(11) 0.0263(13) 0.0000(10) -0.0011(11) -0.0021(9)
C9 0.0392(14) 0.0260(11) 0.0269(14) -0.0017(10) -0.0047(12) -0.0066(10)
C10 0.0329(13) 0.0341(13) 0.0380(16) -0.0003(12) -0.0076(12) -0.0054(10)
C11 0.0320(13) 0.0238(11) 0.0432(16) 0.0010(11) 0.0015(13) 0.0002(9)
C12 0.0402(13) 0.0285(12) 0.0289(14) -0.0047(11) -0.0001(12) 0.0031(10)
C13 0.0343(13) 0.0300(12) 0.0287(14) -0.0015(11) -0.0050(11) 0.0004(10)
C14 0.0278(14) 0.0591(19) 0.069(3) -0.0009(18) -0.0070(16) 0.0023(13)
C15 0.0330(12) 0.0241(11) 0.0356(14) 0.0001(11) 0.0015(12) 0.0023(10)
C16 0.0349(13) 0.0342(13) 0.0336(15) -0.0009(11) 0.0024(12) -0.0016(10)
C17 0.0429(15) 0.0341(14) 0.0365(16) -0.0047(12) -0.0042(13) -0.0017(11)
C18 0.0351(13) 0.0302(12) 0.0436(18) 0.0010(13) -0.0040(13) -0.0045(10)
C19 0.0361(14) 0.0354(14) 0.0421(17) 0.0020(13) 0.0077(14) -0.0023(11)
C20 0.0399(14) 0.0313(13) 0.0397(17) -0.0080(12) 0.0045(13) 0.0003(10)
C21 0.0352(14) 0.0345(14) 0.0404(16) 0.0055(12) 0.0043(13) -0.0050(11)
C22 0.065(2) 0.056(2) 0.051(2) 0.0152(18) -0.0120(19) -0.0136(17)
C23 0.080(3) 0.057(2) 0.070(3) 0.031(2) -0.012(2) 0.0003(19)
C24 0.063(2) 0.0394(17) 0.073(3) 0.0197(17) 0.012(2) 0.0020(15)
C25 0.0387(15) 0.0336(14) 0.059(2) 0.0010(14) 0.0191(15) -0.0001(11)
C26 0.0578(19) 0.0320(15) 0.072(3) -0.0093(16) 0.025(2) -0.0041(13)
C27 0.070(2) 0.0422(19) 0.077(3) -0.0242(19) -0.001(2) -0.0088(16)
C28 0.070(2) 0.0478(19) 0.068(3) -0.0139(18) -0.014(2) -0.0032(16)
C29 0.0370(13) 0.0201(11) 0.0365(15) -0.0060(10) -0.0046(12) -0.0018(9)
C30 0.0323(13) 0.0329(13) 0.0440(17) -0.0034(13) 0.0102(13) -0.0027(11)

loop_
_atom_type_symbol
_atom_type_description
_atom_type_scat_dispersion_real
_atom_type_scat_dispersion_imag
_atom_type_scat_source
C C 0.0033 0.0016 'International Tables Vol C Tables 4.2.6.8 and 6.1.1.4'
H H 0.0000 0.0000 'International Tables Vol C Tables 4.2.6.8 and 6.1.1.4'
N N 0.0061 0.0033 'International Tables Vol C Tables 4.2.6.8 and 6.1.1.4'
O O 0.0106 0.0060 'International Tables Vol C Tables 4.2.6.8 and 6.1.1.4'

loop_
_geom_angle_atom_site_label_1
_geom_angle_atom_site_label_2
_geom_angle_atom_site_label_3
_geom_angle
C11 O2 C14 117.4(3)
C1 N1 C21 129.3(3)
C1 N1 H1 121(2)
C21 N1 H1 110(2)
O1 C1 N1 122.7(3)
O1 C1 C2 121.3(3)
N1 C1 C2 116.0(2)
C1 C2 C3 115.7(2)
C1 C2 C7 109.4(2)
C3 C2 C7 115.4(2)
C1 C2 H2 105.0
C3 C2 H2 105.0
C7 C2 H2 105.0
C4 C3 C2 112.5(2)
C4 C3 H3A 109.1
C2 C3 H3A 109.1
C4 C3 H3B 109.1
C2 C3 H3B 109.1
H3A C3 H3B 107.8
C5 C4 C3 111.3(2)
C5 C4 H4A 109.4
C3 C4 H4A 109.4
C5 C4 H4B 109.4
C3 C4 H4B 109.4
H4A C4 H4B 108.0
C6 C5 C4 110.1(3)
C6 C5 H5A 109.6
C4 C5 H5A 109.6
C6 C5 H5B 109.6
C4 C5 H5B 109.6
H5A C5 H5B 108.2
C15 C6 C5 114.3(2)
C15 C6 C7 113.5(2)
C5 C6 C7 110.8(2)
C15 C6 H6 105.8
C5 C6 H6 105.8
C7 C6 H6 105.8
C8 C7 C6 115.0(2)
C8 C7 C2 115.4(2)
C6 C7 C2 108.3(2)
C8 C7 H7 105.8
C6 C7 H7 105.8
C2 C7 H7 105.8
C9 C8 C13 117.0(2)
C9 C8 C7 118.7(2)
C13 C8 C7 124.3(2)
C8 C9 C10 122.7(2)
C8 C9 H9 118.6
C10 C9 H9 118.6
C11 C10 C9 118.9(2)
C11 C10 H10 120.5
C9 C10 H10 120.5
O2 C11 C12 115.7(3)
O2 C11 C10 124.8(3)
C12 C11 C10 119.5(2)
C11 C12 C13 120.6(3)
C11 C12 H12 119.7
C13 C12 H12 119.7
C12 C13 C8 121.2(2)
C12 C13 H13 119.4
C8 C13 H13 119.4
O2 C14 H14A 109.5
O2 C14 H14B 109.5
H14A C14 H14B 109.5
O2 C14 H14C 109.5
H14A C14 H14C 109.5
H14B C14 H14C 109.5
C20 C15 C16 117.9(2)
C20 C15 C6 122.8(2)
C16 C15 C6 119.3(2)
C17 C16 C15 121.3(3)
C17 C16 H16 119.4
C15 C16 H16 119.4
C18 C17 C16 120.1(3)
C18 C17 H17 119.9
C16 C17 H17 119.9
C17 C18 C19 119.7(2)
C17 C18 H18 120.1
C19 C18 H18 120.1
C18 C19 C20 120.0(3)
C18 C19 H19 120.0
C20 C19 H19 120.0
C19 C20 C15 121.0(3)
C19 C20 H20 119.5
C15 C20 H20 119.5
C22 C21 N1 126.0(3)
C22 C21 C30 119.7(3)
N1 C21 C30 114.3(3)
C21 C22 C23 119.8(3)
C21 C22 H22 120.1
C23 C22 H22 120.1
C24 C23 C22 121.8(4)
C24 C23 H23 119.1
C22 C23 H23 119.1
C23 C24 C25 120.1(3)
C23 C24 H24 119.9
C25 C24 H24 119.9
C24 C25 C26 124.0(3)
C24 C25 C30 119.0(3)
C26 C25 C30 117.0(3)
C27 C26 C25 119.6(3)
C27 C26 H26 120.2
C25 C26 H26 120.2
C26 C27 C28 119.3(3)
C26 C27 H27 120.4
C28 C27 H27 120.4
C29 C28 C27 123.7(4)
C29 C28 H28 118.1
C27 C28 H28 118.1
C28 C29 C30 117.7(3)
C28 C29 H29 121.1
C30 C29 H29 121.1
C29 C30 C25 122.7(3)
C29 C30 C21 117.9(2)
C25 C30 C21 119.4(3)

loop_
_geom_bond_atom_site_label_1
_geom_bond_atom_site_label_2
_geom_bond_distance
O1 C1 1.221(4)
O2 C11 1.371(3)
O2 C14 1.425(4)
N1 C1 1.361(4)
N1 C21 1.413(3)
N1 H1 0.901(13)
C1 C2 1.523(4)
C2 C3 1.536(4)
C2 C7 1.561(3)
C2 H2 1.0000
C3 C4 1.533(4)
C3 H3A 0.9900
C3 H3B 0.9900
C4 C5 1.527(4)
C4 H4A 0.9900
C4 H4B 0.9900
C5 C6 1.526(4)
C5 H5A 0.9900
C5 H5B 0.9900
C6 C15 1.523(3)
C6 C7 1.554(4)
C6 H6 1.0000
C7 C8 1.528(3)
C7 H7 1.0000
C8 C9 1.391(3)
C8 C13 1.396(4)
C9 C10 1.398(4)
C9 H9 0.9500
C10 C11 1.389(4)
C10 H10 0.9500
C11 C12 1.388(4)
C12 C13 1.391(4)
C12 H12 0.9500
C13 H13 0.9500
C14 H14A 0.9800
C14 H14B 0.9800
C14 H14C 0.9800
C15 C20 1.397(4)
C15 C16 1.398(4)
C16 C17 1.387(4)
C16 H16 0.9500
C17 C18 1.386(4)
C17 H17 0.9500
C18 C19 1.387(4)
C18 H18 0.9500
C19 C20 1.394(4)
C19 H19 0.9500
C20 H20 0.9500
C21 C22 1.363(5)
C21 C30 1.429(4)
C22 C23 1.412(5)
C22 H22 0.9500
C23 C24 1.360(6)
C23 H23 0.9500
C24 C25 1.399(5)
C24 H24 0.9500
C25 C26 1.406(5)
C25 C30 1.427(4)
C26 C27 1.360(6)
C26 H26 0.9500
C27 C28 1.398(5)
C27 H27 0.9500
C28 C29 1.322(4)
C28 H28 0.9500
C29 C30 1.353(4)
C29 H29 0.9500

loop_
_geom_torsion_atom_site_label_1
_geom_torsion_atom_site_label_2
_geom_torsion_atom_site_label_3
_geom_torsion_atom_site_label_4
_geom_torsion
C21 N1 C1 O1 -0.7(5)
C21 N1 C1 C2 177.3(3)
O1 C1 C2 C3 179.8(3)
N1 C1 C2 C3 1.8(3)
O1 C1 C2 C7 -47.7(3)
N1 C1 C2 C7 134.3(2)
C1 C2 C3 C4 176.9(2)
C7 C2 C3 C4 47.3(3)
C2 C3 C4 C5 -50.5(3)
C3 C4 C5 C6 59.0(3)
C4 C5 C6 C15 166.8(2)
C4 C5 C6 C7 -63.4(3)
C15 C6 C7 C8 56.4(3)
C5 C6 C7 C8 -73.7(3)
C15 C6 C7 C2 -172.8(2)
C5 C6 C7 C2 57.0(3)
C1 C2 C7 C8 -51.7(3)
C3 C2 C7 C8 80.9(3)
C1 C2 C7 C6 177.8(2)
C3 C2 C7 C6 -49.6(3)
C6 C7 C8 C9 -102.1(3)
C2 C7 C8 C9 130.7(2)
C6 C7 C8 C13 77.8(3)
C2 C7 C8 C13 -49.4(3)
C13 C8 C9 C10 1.1(4)
C7 C8 C9 C10 -178.9(2)
C8 C9 C10 C11 -0.5(4)
C14 O2 C11 C12 168.5(2)
C14 O2 C11 C10 -10.6(4)
C9 C10 C11 O2 178.7(2)
C9 C10 C11 C12 -0.3(4)
O2 C11 C12 C13 -178.7(2)
C10 C11 C12 C13 0.4(4)
C11 C12 C13 C8 0.3(4)
C9 C8 C13 C12 -1.0(4)
C7 C8 C13 C12 179.0(2)
C5 C6 C15 C20 33.4(3)
C7 C6 C15 C20 -95.0(3)
C5 C6 C15 C16 -143.5(2)
C7 C6 C15 C16 88.1(3)
C20 C15 C16 C17 -1.2(4)
C6 C15 C16 C17 175.9(3)
C15 C16 C17 C18 0.2(4)
C16 C17 C18 C19 0.7(4)
C17 C18 C19 C20 -0.5(4)
C18 C19 C20 C15 -0.6(4)
C16 C15 C20 C19 1.4(4)
C6 C15 C20 C19 -175.6(3)
C1 N1 C21 C22 8.4(5)
C1 N1 C21 C30 -173.3(3)
N1 C21 C22 C23 177.2(3)
C30 C21 C22 C23 -1.0(5)
C21 C22 C23 C24 0.5(6)
C22 C23 C24 C25 0.6(6)
C23 C24 C25 C26 178.3(3)
C23 C24 C25 C30 -1.2(5)
C24 C25 C26 C27 179.4(3)
C30 C25 C26 C27 -1.2(4)
C25 C26 C27 C28 0.7(5)
C26 C27 C28 C29 0.1(6)
C27 C28 C29 C30 -0.4(5)
C28 C29 C30 C25 -0.2(4)
C28 C29 C30 C21 179.6(3)
C24 C25 C30 C29 -179.6(3)
C26 C25 C30 C29 0.9(4)
C24 C25 C30 C21 0.6(4)
C26 C25 C30 C21 -178.9(3)
C22 C21 C30 C29 -179.3(3)
N1 C21 C30 C29 2.2(4)
C22 C21 C30 C25 0.5(4)
N1 C21 C30 C25 -178.0(2)
